data_7225552
loop_
_publ_author_name
'Ivanov, Daniil M.'
'Novikov, Alexander S.'
'Starova, Galina L.'
'Haukka, Matti'
'Kukushkin, Vadim Yu.'

_publ_section_title
;
 A family of heterotetrameric clusters of chloride species and
 halomethanes held by two halogen and two hydrogen bonds
;
_journal_issue 28
_journal_name_full CrystEngComm
_journal_page_first 5278
_journal_paper_doi 10.1039/C6CE01179A
_journal_volume 18
_journal_year 2016
_chemical_formula_moiety '4(C26 H30 Cl N5 Pt), 5.6(C H2 Br2)'
_chemical_formula_sum 'C109.6 H131.2 Br11.2 Cl4 N20 Pt4'
_chemical_formula_weight 3545.87
_chemical_name_systematic
;
 ? 
;
_space_group_crystal_system triclinic
_space_group_IT_number 2
_space_group_name_Hall '-P 1'
_space_group_name_H-M_alt 'P -1'
_symmetry_space_group_name_Hall '-P 1'
_symmetry_space_group_name_H-M 'P -1'
_atom_sites_solution_hydrogens geom
_atom_sites_solution_primary direct
_atom_sites_solution_secondary difmap
_audit_creation_date 2015-01-20
_audit_creation_method
;
  Olex2 1.2-ac2
  (compiled 2012.03.27 svn.r2268, GUI svn.r4156)
;
_audit_update_record
;
2016-06-06 deposited with the CCDC.
2016-06-10 downloaded from the CCDC.
;
_cell_angle_alpha 83.691(3)
_cell_angle_beta 87.739(2)
_cell_angle_gamma 86.459(3)
_cell_formula_units_Z 1
_cell_length_a 10.7918(3)
_cell_length_b 13.7957(5)
_cell_length_c 20.5392(5)
_cell_measurement_reflns_used 12583
_cell_measurement_temperature 100(2)
_cell_measurement_theta_max 75.9760
_cell_measurement_theta_min 3.2100
_cell_volume 3031.92(16)
_computing_cell_refinement
;
CrysAlisPro, Agilent Technologies,
Version 1.171.36.32 (release 02-08-2013 CrysAlis171 .NET)
(compiled Aug  2 2013,16:46:58)
;
_computing_data_collection
;
CrysAlisPro, Agilent Technologies,
Version 1.171.36.32 (release 02-08-2013 CrysAlis171 .NET)
(compiled Aug  2 2013,16:46:58)
;
_computing_data_reduction
;
CrysAlisPro, Agilent Technologies,
Version 1.171.36.32 (release 02-08-2013 CrysAlis171 .NET)
(compiled Aug  2 2013,16:46:58)
;
_computing_molecular_graphics
;
O. V. Dolomanov, L. J. Bourhis, R. J. Gildea, J. A. K. Howard and H. Puschmann,
OLEX2: a complete structure solution, refinement and analysis program.
J. Appl. Cryst. (2009). 42, 339-341.
;
_computing_publication_material
;
O. V. Dolomanov, L. J. Bourhis, R. J. Gildea, J. A. K. Howard and H. Puschmann,
OLEX2: a complete structure solution, refinement and analysis program.
J. Appl. Cryst. (2009). 42, 339-341.
;
_computing_structure_refinement
;
SHELXL, G.M. Sheldrick, Acta Cryst.
(2008). A64, 112-122
;
_computing_structure_solution
;
SHELXS, G.M. Sheldrick, Acta Cryst.
(2008). A64, 112-122
;
_diffrn_ambient_temperature 100(2)
_diffrn_detector_area_resol_mean 10.3829
_diffrn_measured_fraction_theta_full 0.9919
_diffrn_measured_fraction_theta_max 0.9919
_diffrn_measurement_details
;
  1 omega -117.00  -90.00   1.0000    3.0000
omega____ theta____ kappa____ phi______ frames
    -      -40.2537  -77.0000   30.0000 27

  2 omega  -50.00   36.00   1.0000    3.0000
omega____ theta____ kappa____ phi______ frames
    -      -40.2537   38.0000   60.0000 86

  3 omega -114.00  -11.00   1.0000    3.0000
omega____ theta____ kappa____ phi______ frames
    -      -40.2537  -57.0000  -90.0000 103

  4 omega  -68.00   29.00   1.0000    3.0000
omega____ theta____ kappa____ phi______ frames
    -      -40.2537   57.0000  150.0000 97

  5 omega   62.00  128.00   1.0000    3.0000
omega____ theta____ kappa____ phi______ frames
    -       40.2537  178.0000  -30.0000 66

  6 omega   98.00  129.00   1.0000    3.0000
omega____ theta____ kappa____ phi______ frames
    -       40.2537  178.0000 -180.0000 31

  7 omega   43.00   69.00   1.0000    7.0000
omega____ theta____ kappa____ phi______ frames
    -      113.0000 -112.0000  -90.0000 26

  8 omega   71.00   97.00   1.0000    7.0000
omega____ theta____ kappa____ phi______ frames
    -      113.0000  178.0000   90.0000 26

  9 omega   45.00   95.00   1.0000    7.0000
omega____ theta____ kappa____ phi______ frames
    -      113.0000  -52.0000 -135.6953 50

 10 omega   60.00  115.00   1.0000    7.0000
omega____ theta____ kappa____ phi______ frames
    -      113.0000 -112.0000   60.0000 55

 11 omega   39.00   92.00   1.0000    7.0000
omega____ theta____ kappa____ phi______ frames
    -      113.0000  -45.0000 -180.0000 53

 12 omega   98.00  150.00   1.0000    7.0000
omega____ theta____ kappa____ phi______ frames
    -      113.0000  178.0000   90.0000 52

 13 omega   78.00  104.00   1.0000    7.0000
omega____ theta____ kappa____ phi______ frames
    -      113.0000  -95.0000  150.0000 26

 14 omega   72.00  110.00   1.0000    7.0000
omega____ theta____ kappa____ phi______ frames
    -      113.0000 -112.0000  -90.0000 38

 15 omega   31.00  108.00   1.0000    7.0000
omega____ theta____ kappa____ phi______ frames
    -      113.0000  -15.0000  -60.0000 77

 16 omega   74.00  125.00   1.0000    7.0000
omega____ theta____ kappa____ phi______ frames
    -      113.0000  -61.0000    0.0000 51

 17 omega   89.00  115.00   1.0000    7.0000
omega____ theta____ kappa____ phi______ frames
    -      113.0000 -112.0000 -120.0000 26

 18 omega   35.00  115.00   1.0000    7.0000
omega____ theta____ kappa____ phi______ frames
    -      113.0000 -112.0000  120.0000 80

 19 omega   50.00   76.00   1.0000    7.0000
omega____ theta____ kappa____ phi______ frames
    -      113.0000 -112.0000  -60.0000 26

 20 omega  137.00  171.00   1.0000    7.0000
omega____ theta____ kappa____ phi______ frames
    -      113.0000  -15.0000  -60.0000 34

 21 omega   35.00   68.00   1.0000    7.0000
omega____ theta____ kappa____ phi______ frames
    -      113.0000  -77.0000   60.0000 33

 22 omega   93.00  146.00   1.0000    7.0000
omega____ theta____ kappa____ phi______ frames
    -      113.0000  -77.0000   60.0000 53

 23 omega   68.00  103.00   1.0000    7.0000
omega____ theta____ kappa____ phi______ frames
    -      113.0000  -77.0000 -120.0000 35

 24 omega   41.00   67.00   1.0000    7.0000
omega____ theta____ kappa____ phi______ frames
    -      113.0000  -95.0000    0.0000 26

 25 omega   37.00   84.00   1.0000    7.0000
omega____ theta____ kappa____ phi______ frames
    -      113.0000  -95.0000   30.0000 47

 26 omega   30.00   73.00   1.0000    7.0000
omega____ theta____ kappa____ phi______ frames
    -      113.0000  -95.0000  150.0000 43

 27 omega  152.00  177.00   1.0000    7.0000
omega____ theta____ kappa____ phi______ frames
    -      113.0000   61.0000   30.0000 25

 28 omega  110.00  135.00   1.0000    7.0000
omega____ theta____ kappa____ phi______ frames
    -      113.0000  112.0000   90.0000 25

 29 omega  144.00  169.00   1.0000    7.0000
omega____ theta____ kappa____ phi______ frames
    -      113.0000  112.0000   90.0000 25

 30 omega   60.00  101.00   1.0000    7.0000
omega____ theta____ kappa____ phi______ frames
    -      113.0000   15.0000    0.0000 41

 31 omega   72.00  123.00   1.0000    7.0000
omega____ theta____ kappa____ phi______ frames
    -      113.0000  178.0000 -120.0000 51

 32 omega   79.00  104.00   1.0000    7.0000
omega____ theta____ kappa____ phi______ frames
    -      113.0000  -95.0000   60.0000 25

 33 omega   34.00   65.00   1.0000    7.0000
omega____ theta____ kappa____ phi______ frames
    -      113.0000  -95.0000   60.0000 31

 34 omega   55.00   86.00   1.0000    7.0000
omega____ theta____ kappa____ phi______ frames
    -      113.0000  -61.0000 -180.0000 31

 35 omega   55.00  115.00   1.0000    7.0000
omega____ theta____ kappa____ phi______ frames
    -      113.0000 -112.0000  150.0000 60

 36 omega   47.00   74.00   1.0000    7.0000
omega____ theta____ kappa____ phi______ frames
    -      113.0000  -45.0000   60.0000 27

 37 omega  116.00  146.00   1.0000    7.0000
omega____ theta____ kappa____ phi______ frames
    -      113.0000   15.0000    0.0000 30

 38 omega   74.00  111.00   1.0000    7.0000
omega____ theta____ kappa____ phi______ frames
    -      113.0000 -112.0000   30.0000 37

 39 omega   36.00   74.00   1.0000    7.0000
omega____ theta____ kappa____ phi______ frames
    -      113.0000  -30.0000   60.0000 38

 40 omega   57.00   83.00   1.0000    7.0000
omega____ theta____ kappa____ phi______ frames
    -      113.0000  -76.0000  -77.0000 26

 41 omega   39.00   77.00   1.0000    7.0000
omega____ theta____ kappa____ phi______ frames
    -      113.0000  -30.0000  120.0000 38

 42 omega   83.00  127.00   1.0000    7.0000
omega____ theta____ kappa____ phi______ frames
    -      113.0000   30.0000    0.0000 44

 43 omega  145.00  170.00   1.0000    7.0000
omega____ theta____ kappa____ phi______ frames
    -      113.0000   30.0000    0.0000 25

 44 omega  100.00  171.00   1.0000    7.0000
omega____ theta____ kappa____ phi______ frames
    -      113.0000   77.0000  -90.0000 71

 45 omega   30.00   60.00   1.0000    7.0000
omega____ theta____ kappa____ phi______ frames
    -      113.0000  -95.0000   90.0000 30

 46 omega   36.00   61.00   1.0000    7.0000
omega____ theta____ kappa____ phi______ frames
    -      113.0000  -30.0000  -90.0000 25

 47 omega   43.00   78.00   1.0000    7.0000
omega____ theta____ kappa____ phi______ frames
    -      113.0000  -45.0000  150.0000 35

 48 omega   60.00   85.00   1.0000    7.0000
omega____ theta____ kappa____ phi______ frames
    -      113.0000  -45.0000 -120.0000 25

 49 omega   64.00  172.00   1.0000    7.0000
omega____ theta____ kappa____ phi______ frames
    -      113.0000  -15.0000   90.0000 108

 50 omega   47.00   73.00   1.0000    7.0000
omega____ theta____ kappa____ phi______ frames
    -      113.0000    0.0000 -180.0000 26

 51 omega  112.00  138.00   1.0000    7.0000
omega____ theta____ kappa____ phi______ frames
    -      113.0000    0.0000 -180.0000 26

 52 omega   63.00  102.00   1.0000    7.0000
omega____ theta____ kappa____ phi______ frames
    -      113.0000  -95.0000 -150.0000 39

 53 omega   69.00   94.00   1.0000    7.0000
omega____ theta____ kappa____ phi______ frames
    -      113.0000  -95.0000  120.0000 25

 54 omega   84.00  112.00   1.0000    7.0000
omega____ theta____ kappa____ phi______ frames
    -      113.0000   61.0000   30.0000 28

 55 omega   58.00  109.00   1.0000    7.0000
omega____ theta____ kappa____ phi______ frames
    -      113.0000 -110.0000 -144.2219 51

 56 omega  123.00  148.00   1.0000    7.0000
omega____ theta____ kappa____ phi______ frames
    -      113.0000   77.0000 -150.0000 25

 57 omega   72.00   97.00   1.0000    7.0000
omega____ theta____ kappa____ phi______ frames
    -      113.0000  -61.0000   60.0000 25

 58 omega   79.00  124.00   1.0000    7.0000
omega____ theta____ kappa____ phi______ frames
    -      113.0000 -129.0000    4.9339 45

 59 omega  -22.00   64.00   1.0000    3.0000
omega____ theta____ kappa____ phi______ frames
    -       40.2537  -76.0000  -77.0000 86

 60 omega -113.00  -11.00   1.0000    3.0000
omega____ theta____ kappa____ phi______ frames
    -      -40.2537  -57.0000   60.0000 102

 61 omega  -50.00  -14.00   1.0000    3.0000
omega____ theta____ kappa____ phi______ frames
    -      -40.2537  -38.0000  -60.0000 36

 62 omega    1.00   26.00   1.0000    3.0000
omega____ theta____ kappa____ phi______ frames
    -       40.2537   93.0000  141.7389 25

 63 omega   64.00   91.00   1.0000    3.0000
omega____ theta____ kappa____ phi______ frames
    -       40.2537   38.0000  120.0000 27

 64 omega   18.00   58.00   1.0000    3.0000
omega____ theta____ kappa____ phi______ frames
    -       40.2537   38.0000  120.0000 40

 65 omega    6.00   31.00   1.0000    3.0000
omega____ theta____ kappa____ phi______ frames
    -       44.0000   90.0000  -12.2810 25

 66 omega   18.00   43.00   1.0000    3.0000
omega____ theta____ kappa____ phi______ frames
    -       52.0000   80.0000  172.7105 25

 67 omega   18.00   44.00   1.0000    3.0000
omega____ theta____ kappa____ phi______ frames
    -       52.0000   80.0000 -119.3732 26

 68 omega   18.00   43.00   1.0000    3.0000
omega____ theta____ kappa____ phi______ frames
    -       52.0000   80.0000   -0.6086 25

 69 omega   22.00   48.00   1.0000    3.0000
omega____ theta____ kappa____ phi______ frames
    -       56.0000   78.0000  -71.3297 26

 70 omega   22.00   47.00   1.0000    3.0000
omega____ theta____ kappa____ phi______ frames
    -       56.0000   78.0000   63.0969 25

 71 omega   22.00   48.00   1.0000    3.0000
omega____ theta____ kappa____ phi______ frames
    -       56.0000   78.0000  135.1003 26

 72 omega   33.00   60.00   1.0000    3.0000
omega____ theta____ kappa____ phi______ frames
    -       64.0000   76.0000  -31.1721 27

 73 omega   69.00   95.00   1.0000    3.0000
omega____ theta____ kappa____ phi______ frames
    -       68.0000   77.0000   -3.5187 26

 74 omega   34.00   63.00   1.0000    3.0000
omega____ theta____ kappa____ phi______ frames
    -       68.0000   77.0000   -3.5187 29

 75 omega   36.00   63.00   1.0000    3.0000
omega____ theta____ kappa____ phi______ frames
    -       68.0000   75.0000   77.2824 27

 76 omega   35.00   61.00   1.0000    3.0000
omega____ theta____ kappa____ phi______ frames
    -       68.0000   76.0000  164.9123 26

 77 omega   36.00   62.00   1.0000    3.0000
omega____ theta____ kappa____ phi______ frames
    -       68.0000   72.0000 -139.9319 26

 78 omega   40.00   66.00   1.0000    3.0000
omega____ theta____ kappa____ phi______ frames
    -       72.0000   71.0000  119.2293 26

 79 omega   43.00   69.00   1.0000    3.0000
omega____ theta____ kappa____ phi______ frames
    -       76.0000   75.0000  -76.5880 26

 80 omega   44.00   70.00   1.0000    3.0000
omega____ theta____ kappa____ phi______ frames
    -       76.0000   72.0000  176.7014 26

 81 omega   44.00   70.00   1.0000    3.0000
omega____ theta____ kappa____ phi______ frames
    -       76.0000   69.0000 -109.8489 26

 82 omega   43.00   70.00   1.0000    3.0000
omega____ theta____ kappa____ phi______ frames
    -       76.0000   77.0000  -37.0263 27

 83 omega   47.00   75.00   1.0000    7.0000
omega____ theta____ kappa____ phi______ frames
    -       80.0000   75.0000   36.2927 28

 84 omega   52.00  114.00   1.0000    7.0000
omega____ theta____ kappa____ phi______ frames
    -       80.0000   65.0000  139.0252 62

 85 omega   48.00   73.00   1.0000    7.0000
omega____ theta____ kappa____ phi______ frames
    -       80.0000   72.0000   83.5665 25

 86 omega   51.00   77.00   1.0000    7.0000
omega____ theta____ kappa____ phi______ frames
    -       84.0000   74.0000  -75.5799 26

 87 omega   58.00   94.00   1.0000    7.0000
omega____ theta____ kappa____ phi______ frames
    -       88.0000   60.0000   26.7549 36

 88 omega   60.00   93.00   1.0000    7.0000
omega____ theta____ kappa____ phi______ frames
    -       92.0000   71.0000  161.8506 33

 89 omega   60.00   86.00   1.0000    7.0000
omega____ theta____ kappa____ phi______ frames
    -       92.0000   69.0000  -18.9093 26

 90 omega   61.00   91.00   1.0000    7.0000
omega____ theta____ kappa____ phi______ frames
    -       92.0000   65.0000 -113.6758 30

 91 omega   64.00   91.00   1.0000    7.0000
omega____ theta____ kappa____ phi______ frames
    -       92.0000   64.0000 -165.2955 27

 92 omega   66.00   96.00   1.0000    7.0000
omega____ theta____ kappa____ phi______ frames
    -       96.0000   70.0000    9.6883 30
;
_diffrn_measurement_device_type 'SuperNova, Dual, Cu at zero, Atlas'
_diffrn_measurement_method '\w scans'
_diffrn_orient_matrix_UB_11 0.0711448000
_diffrn_orient_matrix_UB_12 -0.0451174000
_diffrn_orient_matrix_UB_13 0.0606227000
_diffrn_orient_matrix_UB_21 -0.0293442000
_diffrn_orient_matrix_UB_22 -0.1029157000
_diffrn_orient_matrix_UB_23 -0.0151497000
_diffrn_orient_matrix_UB_31 0.1206481000
_diffrn_orient_matrix_UB_32 -0.0061455000
_diffrn_orient_matrix_UB_33 -0.0423822000
_diffrn_radiation_monochromator mirror
_diffrn_radiation_type 'Cu K\a'
_diffrn_radiation_wavelength 1.5418
_diffrn_reflns_av_R_equivalents 0.1384
_diffrn_reflns_av_unetI/netI 0.0876
_diffrn_reflns_limit_h_max 13
_diffrn_reflns_limit_h_min -12
_diffrn_reflns_limit_k_max 17
_diffrn_reflns_limit_k_min -17
_diffrn_reflns_limit_l_max 24
_diffrn_reflns_limit_l_min -25
_diffrn_reflns_number 61809
_diffrn_reflns_theta_full 76.61
_diffrn_reflns_theta_max 76.61
_diffrn_reflns_theta_min 3.69
_diffrn_source 'SuperNova (Cu) X-ray Source'
_exptl_absorpt_coefficient_mu 13.988
_exptl_absorpt_correction_T_max 1.00000
_exptl_absorpt_correction_T_min 0.52481
_exptl_absorpt_correction_type multi-scan
_exptl_absorpt_process_details
;
CrysAlisPro, Agilent Technologies,
Version 1.171.36.32 (release 02-08-2013 CrysAlis171 .NET)
(compiled Aug  2 2013,16:46:58)
Empirical absorption correction using spherical harmonics,
 implemented in SCALE3 ABSPACK scaling algorithm.
;
_exptl_crystal_colour brown
_exptl_crystal_density_diffrn 1.953
_exptl_crystal_density_method 'not measured'
_exptl_crystal_description tables
_exptl_crystal_F_000 1599
_exptl_crystal_size_max 0.26
_exptl_crystal_size_mid 0.18
_exptl_crystal_size_min 0.12
_platon_squeeze_details
;
;
_refine_diff_density_max 3.119
_refine_diff_density_min -2.955
_refine_diff_density_rms 0.236
_refine_ls_extinction_method none
_refine_ls_goodness_of_fit_ref 1.065
_refine_ls_hydrogen_treatment constr
_refine_ls_matrix_type full
_refine_ls_number_parameters 661
_refine_ls_number_reflns 12643
_refine_ls_number_restraints 1
_refine_ls_restrained_S_all 1.065
_refine_ls_R_factor_all 0.0884
_refine_ls_R_factor_gt 0.0690
_refine_ls_shift/su_max 0.001
_refine_ls_shift/su_mean 0.000
_refine_ls_structure_factor_coef Fsqd
_refine_ls_weighting_details 'calc w=1/[\s^2^(Fo^2^)+(0.0985P)^2^+0.0000P] where P=(Fo^2^+2Fc^2^)/3'
_refine_ls_weighting_scheme calc
_refine_ls_wR_factor_gt 0.1624
_refine_ls_wR_factor_ref 0.1759
_reflns_number_gt 9578
_reflns_number_total 12643
_reflns_threshold_expression >2sigma(I)
_cod_data_source_file c6ce01179a2.cif
_cod_data_source_block dan43ch2br2
_cod_depositor_comments 'Adding full bibliography for 7225552--7225554.cif.'
_cod_original_cell_volume 3031.91(16)
_cod_database_code 7225552
_chemical_oxdiff_formula 'C26 H30 n5 Pt Cl'
_reflns_odcompleteness_completeness 94.82
_reflns_odcompleteness_iscentric 1
_reflns_odcompleteness_theta 80.95

loop_
_space_group_symop_id
_space_group_symop_operation_xyz
1 'x, y, z'
2 '-x, -y, -z'

loop_
_atom_site_label
_atom_site_type_symbol
_atom_site_fract_x
_atom_site_fract_y
_atom_site_fract_z
_atom_site_U_iso_or_equiv
_atom_site_adp_type
_atom_site_occupancy
_atom_site_symmetry_multiplicity
_atom_site_calc_flag
_atom_site_refinement_flags
Pt1A Pt 0.46936(3) 0.18213(3) 0.817136(18) 0.02477(11) Uani 1 1 d .
Pt1 Pt -0.06412(3) 0.66972(3) 0.636835(18) 0.02556(11) Uani 1 1 d .
Br1S Br 0.36947(9) 0.08447(7) 1.05088(6) 0.0358(2) Uani 1 1 d .
Cl1A Cl 0.4203(2) 0.02062(16) 0.84536(11) 0.0330(5) Uani 1 1 d .
Cl1 Cl -0.1333(2) 0.79525(19) 0.55945(13) 0.0412(5) Uani 1 1 d .
N3 N -0.0101(6) 0.5634(5) 0.7012(4) 0.0238(14) Uani 1 1 d .
C12 C 0.3314(7) 0.4744(7) 0.9140(5) 0.0271(18) Uani 1 1 d .
H12 H 0.4130 0.4921 0.9147 0.033 Uiso 1 1 calc R
N3A N 0.5070(6) 0.3183(6) 0.7915(4) 0.0290(16) Uani 1 1 d .
N5 N -0.1511(7) 0.5752(6) 0.5931(4) 0.0287(16) Uani 1 1 d .
H5 H -0.1879 0.5981 0.5578 0.034 Uiso 1 1 calc R
N1 N 0.0266(7) 0.7595(5) 0.6827(4) 0.0280(15) Uani 1 1 d .
H1 H 0.0223 0.8193 0.6655 0.034 Uiso 1 1 calc R
C2 C 0.0640(7) 0.5740(7) 0.7545(4) 0.0226(16) Uani 1 1 d .
C4A C 0.3590(8) 0.2570(7) 0.6897(4) 0.0259(17) Uani 1 1 d .
C9 C 0.0776(7) 0.4767(6) 0.7935(4) 0.0239(16) Uani 1 1 d .
C3A C 0.4614(7) 0.3752(6) 0.7379(5) 0.0254(17) Uani 1 1 d .
C1 C 0.0915(8) 0.7427(7) 0.7345(5) 0.0288(18) Uani 1 1 d .
C3 C -0.0427(7) 0.4698(7) 0.7055(5) 0.0260(17) Uani 1 1 d .
N5A N 0.3787(7) 0.1850(6) 0.7353(4) 0.0329(17) Uani 1 1 d .
H5A H 0.3478 0.1310 0.7289 0.039 Uiso 1 1 calc R
N1A N 0.5659(7) 0.1835(5) 0.8976(4) 0.0286(16) Uani 1 1 d .
H1A H 0.5708 0.1300 0.9233 0.034 Uiso 1 1 calc R
C11 C 0.2671(8) 0.4948(6) 0.8580(5) 0.0279(18) Uani 1 1 d .
H11 H 0.3028 0.5307 0.8218 0.034 Uiso 1 1 calc R
C10 C 0.1473(8) 0.4622(6) 0.8543(5) 0.0262(17) Uani 1 1 d .
C14 C 0.1560(9) 0.3984(8) 0.9685(5) 0.034(2) Uani 1 1 d .
H14 H 0.1173 0.3687 1.0061 0.041 Uiso 1 1 calc R
N4A N 0.3941(6) 0.3499(6) 0.6918(4) 0.0257(14) Uani 1 1 d .
N2 N 0.1093(6) 0.6528(5) 0.7698(4) 0.0262(15) Uani 1 1 d .
C13 C 0.2764(9) 0.4271(7) 0.9704(5) 0.033(2) Uani 1 1 d .
H13 H 0.3202 0.4150 1.0089 0.040 Uiso 1 1 calc R
C15 C 0.0928(8) 0.4141(7) 0.9098(5) 0.0304(19) Uani 1 1 d .
H15 H 0.0134 0.3921 0.9080 0.036 Uiso 1 1 calc R
Br2S Br 0.08557(9) 0.11697(9) 1.01195(6) 0.0433(3) Uani 1 1 d .
N2A N 0.6255(6) 0.3481(6) 0.8824(4) 0.0287(16) Uani 1 1 d .
C15A C 0.5800(8) 0.6447(7) 0.8174(5) 0.0295(18) Uani 1 1 d .
H15A H 0.4981 0.6554 0.8047 0.035 Uiso 1 1 calc R
N4 N -0.1083(6) 0.4304(5) 0.6643(4) 0.0229(14) Uani 1 1 d .
C10A C 0.6391(8) 0.5522(6) 0.8166(5) 0.0260(17) Uani 1 1 d .
C4 C -0.1601(8) 0.4821(7) 0.6108(5) 0.0273(18) Uani 1 1 d .
C2A C 0.5732(7) 0.3736(7) 0.8270(4) 0.0248(17) Uani 1 1 d .
C23 C -0.2268(9) 0.4170(7) 0.5679(5) 0.032(2) Uani 1 1 d .
C9A C 0.5752(7) 0.4736(6) 0.7934(4) 0.0227(16) Uani 1 1 d .
C5 C 0.1555(8) 0.8246(7) 0.7635(5) 0.0293(19) Uani 1 1 d .
C21 C -0.1398(9) 0.1750(7) 0.7986(6) 0.035(2) Uani 1 1 d .
H21 H -0.2177 0.1509 0.7955 0.043 Uiso 1 1 calc R
C22A C 0.3526(8) 0.5728(7) 0.6658(5) 0.0279(18) Uani 1 1 d .
H22A H 0.2925 0.5294 0.6807 0.033 Uiso 1 1 calc R
C8A C 0.6054(9) 0.2986(7) 1.0291(5) 0.0308(19) Uani 1 1 d .
H8AA H 0.5307 0.2644 1.0378 0.046 Uiso 1 1 calc R
H8AB H 0.5848 0.3644 1.0107 0.046 Uiso 1 1 calc R
H8AC H 0.6478 0.2996 1.0692 0.046 Uiso 1 1 calc R
C6A C 0.7182(8) 0.1410(6) 1.0072(5) 0.0284(18) Uani 1 1 d .
H6AA H 0.7641 0.1392 1.0464 0.043 Uiso 1 1 calc R
H6AB H 0.7663 0.1072 0.9755 0.043 Uiso 1 1 calc R
H6AC H 0.6415 0.1100 1.0171 0.043 Uiso 1 1 calc R
C7A C 0.8119(8) 0.2994(7) 0.9707(5) 0.034(2) Uani 1 1 d .
H7AA H 0.7932 0.3669 0.9555 0.051 Uiso 1 1 calc R
H7AB H 0.8658 0.2701 0.9392 0.051 Uiso 1 1 calc R
H7AC H 0.8522 0.2950 1.0119 0.051 Uiso 1 1 calc R
C21A C 0.3227(10) 0.6529(8) 0.6212(5) 0.036(2) Uani 1 1 d .
H21A H 0.2416 0.6642 0.6072 0.043 Uiso 1 1 calc R
C1A C 0.6233(8) 0.2573(6) 0.9158(4) 0.0252(17) Uani 1 1 d .
C13A C 0.7648(8) 0.7052(7) 0.8573(5) 0.0322(19) Uani 1 1 d .
H13A H 0.8070 0.7557 0.8709 0.039 Uiso 1 1 calc R
C5A C 0.6912(8) 0.2458(7) 0.9797(5) 0.0277(18) Uani 1 1 d .
C23A C 0.2925(8) 0.2409(7) 0.6269(5) 0.0287(18) Uani 1 1 d .
C18 C 0.0941(8) 0.2473(7) 0.8068(5) 0.032(2) Uani 1 1 d .
H18 H 0.1725 0.2710 0.8089 0.039 Uiso 1 1 calc R
C11A C 0.7600(7) 0.5364(6) 0.8390(4) 0.0241(16) Uani 1 1 d .
H11A H 0.7980 0.4738 0.8419 0.029 Uiso 1 1 calc R
C12A C 0.8237(8) 0.6118(8) 0.8570(5) 0.031(2) Uani 1 1 d .
H12A H 0.9060 0.6010 0.8690 0.037 Uiso 1 1 calc R
C16A C 0.5041(7) 0.4746(6) 0.7394(4) 0.0235(16) Uani 1 1 d .
C17A C 0.4750(8) 0.5575(7) 0.6885(4) 0.0264(17) Uani 1 1 d .
C24A C 0.3875(9) 0.2570(8) 0.5699(5) 0.034(2) Uani 1 1 d .
H24D H 0.4149 0.3222 0.5674 0.052 Uiso 1 1 calc R
H24E H 0.3497 0.2478 0.5296 0.052 Uiso 1 1 calc R
H24F H 0.4574 0.2110 0.5769 0.052 Uiso 1 1 calc R
C14A C 0.6432(9) 0.7222(7) 0.8372(5) 0.035(2) Uani 1 1 d .
H14A H 0.6039 0.7842 0.8369 0.042 Uiso 1 1 calc R
C7 C 0.0865(9) 0.8379(7) 0.8287(5) 0.032(2) Uani 1 1 d .
H7A H 0.0008 0.8569 0.8208 0.048 Uiso 1 1 calc R
H7B H 0.1234 0.8876 0.8493 0.048 Uiso 1 1 calc R
H7C H 0.0919 0.7775 0.8567 0.048 Uiso 1 1 calc R
C20A C 0.4138(10) 0.7170(7) 0.5971(5) 0.037(2) Uani 1 1 d .
H20A H 0.3936 0.7700 0.5666 0.044 Uiso 1 1 calc R
C22 C -0.1221(8) 0.2728(7) 0.7799(5) 0.0293(18) Uani 1 1 d .
H22 H -0.1885 0.3140 0.7645 0.035 Uiso 1 1 calc R
C18A C 0.5652(9) 0.6202(7) 0.6641(5) 0.0303(19) Uani 1 1 d .
H18A H 0.6465 0.6086 0.6777 0.036 Uiso 1 1 calc R
C8 C 0.2924(9) 0.7904(8) 0.7764(6) 0.039(2) Uani 1 1 d .
H8A H 0.2956 0.7278 0.8019 0.058 Uiso 1 1 calc R
H8B H 0.3298 0.8369 0.7998 0.058 Uiso 1 1 calc R
H8C H 0.3368 0.7854 0.7353 0.058 Uiso 1 1 calc R
C16 C 0.0121(8) 0.4144(6) 0.7641(4) 0.0258(17) Uani 1 1 d .
C17 C -0.0067(8) 0.3099(7) 0.7838(4) 0.0277(17) Uani 1 1 d .
C25A C 0.2404(10) 0.1409(8) 0.6303(5) 0.038(2) Uani 1 1 d .
H25D H 0.3050 0.0915 0.6413 0.057 Uiso 1 1 calc R
H25E H 0.2085 0.1320 0.5885 0.057 Uiso 1 1 calc R
H25F H 0.1747 0.1358 0.6631 0.057 Uiso 1 1 calc R
C26A C 0.1831(8) 0.3199(8) 0.6181(5) 0.037(2) Uani 1 1 d .
H26D H 0.1276 0.3136 0.6558 0.055 Uiso 1 1 calc R
H26E H 0.1389 0.3110 0.5797 0.055 Uiso 1 1 calc R
H26F H 0.2152 0.3837 0.6132 0.055 Uiso 1 1 calc R
C26 C -0.3158(10) 0.4797(9) 0.5216(7) 0.051(3) Uani 1 1 d .
H26A H -0.3704 0.5204 0.5465 0.077 Uiso 1 1 calc R
H26B H -0.3640 0.4379 0.4994 0.077 Uiso 1 1 calc R
H26C H -0.2687 0.5200 0.4898 0.077 Uiso 1 1 calc R
C19A C 0.5347(11) 0.7010(8) 0.6191(5) 0.040(2) Uani 1 1 d .
H19A H 0.5950 0.7440 0.6038 0.049 Uiso 1 1 calc R
C20 C -0.0425(10) 0.1133(7) 0.8217(6) 0.039(2) Uani 1 1 d .
H20 H -0.0548 0.0477 0.8344 0.047 Uiso 1 1 calc R
C6 C 0.1521(11) 0.9210(8) 0.7194(5) 0.041(2) Uani 1 1 d .
H6A H 0.1911 0.9111 0.6777 0.061 Uiso 1 1 calc R
H6B H 0.1955 0.9680 0.7395 0.061 Uiso 1 1 calc R
H6C H 0.0673 0.9447 0.7134 0.061 Uiso 1 1 calc R
C25 C -0.3001(12) 0.3431(11) 0.6098(7) 0.057(3) Uani 1 1 d .
H25A H -0.2445 0.2995 0.6360 0.085 Uiso 1 1 calc R
H25B H -0.3447 0.3065 0.5822 0.085 Uiso 1 1 calc R
H25C H -0.3578 0.3761 0.6378 0.085 Uiso 1 1 calc R
C19 C 0.0744(10) 0.1491(8) 0.8262(5) 0.037(2) Uani 1 1 d .
H19 H 0.1398 0.1073 0.8423 0.044 Uiso 1 1 calc R
C24 C -0.1254(8) 0.3636(9) 0.5287(5) 0.040(2) Uani 1 1 d .
H24A H -0.0805 0.4105 0.5005 0.060 Uiso 1 1 calc R
H24B H -0.1629 0.3204 0.5026 0.060 Uiso 1 1 calc R
H24C H -0.0693 0.3265 0.5583 0.060 Uiso 1 1 calc R
C1S C 0.2562(9) 0.1324(8) 0.9824(6) 0.039(2) Uani 1 1 d .
H1SA H 0.2683 0.2009 0.9692 0.047 Uiso 1 1 calc R
H1SB H 0.2741 0.0968 0.9446 0.047 Uiso 1 1 calc R
Br3S Br 0.1894(4) 0.9131(3) 0.52245(19) 0.0771(9) Uani 0.50 1 d P
Br4S Br 0.1023(3) 0.9080(3) 0.3760(2) 0.0821(11) Uani 0.50 1 d PD
C2S C 0.061(3) 0.947(2) 0.4610(7) 0.072(8) Uani 0.50 1 d PD
H2SA H -0.0142 0.9162 0.4778 0.087 Uiso 0.50 1 calc PR
H2SB H 0.0433 1.0170 0.4571 0.087 Uiso 0.50 1 calc PR

loop_
_atom_site_aniso_label
_atom_site_aniso_U_11
_atom_site_aniso_U_22
_atom_site_aniso_U_33
_atom_site_aniso_U_23
_atom_site_aniso_U_13
_atom_site_aniso_U_12
Pt1A 0.02065(18) 0.02515(19) 0.0291(2) -0.00242(13) -0.00748(13) -0.00251(13)
Pt1 0.02133(18) 0.0272(2) 0.0283(2) -0.00170(14) -0.00750(13) -0.00067(13)
Br1S 0.0272(4) 0.0320(5) 0.0502(6) -0.0123(4) -0.0075(4) -0.0001(4)
Cl1A 0.0344(10) 0.0274(10) 0.0380(11) 0.0029(8) -0.0156(9) -0.0105(8)
Cl1 0.0457(13) 0.0385(13) 0.0398(13) -0.0001(10) -0.0223(10) 0.0006(10)
N3 0.019(3) 0.024(4) 0.028(4) 0.002(3) -0.006(3) 0.000(3)
C12 0.016(4) 0.029(4) 0.038(5) -0.013(4) 0.002(3) 0.001(3)
N3A 0.018(3) 0.041(4) 0.028(4) -0.006(3) -0.005(3) -0.002(3)
N5 0.025(4) 0.032(4) 0.028(4) -0.004(3) -0.008(3) 0.009(3)
N1 0.031(4) 0.020(3) 0.032(4) -0.004(3) -0.009(3) 0.006(3)
C2 0.017(3) 0.033(4) 0.018(4) -0.003(3) -0.004(3) -0.004(3)
C4A 0.023(4) 0.032(5) 0.025(4) -0.008(3) -0.008(3) 0.004(3)
C9 0.020(4) 0.027(4) 0.025(4) -0.007(3) -0.001(3) 0.007(3)
C3A 0.020(4) 0.021(4) 0.035(5) 0.000(3) -0.004(3) 0.000(3)
C1 0.023(4) 0.024(4) 0.041(5) -0.010(4) -0.005(4) -0.002(3)
C3 0.013(3) 0.030(4) 0.035(5) -0.008(4) -0.005(3) 0.004(3)
N5A 0.029(4) 0.033(4) 0.038(4) -0.004(3) -0.014(3) -0.004(3)
N1A 0.024(3) 0.021(4) 0.040(4) 0.000(3) -0.010(3) 0.000(3)
C11 0.028(4) 0.024(4) 0.033(5) -0.009(3) 0.004(4) 0.001(3)
C10 0.020(4) 0.026(4) 0.031(5) 0.001(3) -0.004(3) 0.003(3)
C14 0.033(5) 0.041(5) 0.027(5) 0.002(4) -0.006(4) -0.002(4)
N4A 0.023(3) 0.029(4) 0.026(4) -0.002(3) -0.005(3) -0.001(3)
N2 0.019(3) 0.025(4) 0.034(4) 0.000(3) -0.003(3) 0.003(3)
C13 0.036(5) 0.032(5) 0.031(5) 0.001(4) -0.015(4) -0.003(4)
C15 0.022(4) 0.034(5) 0.035(5) 0.003(4) -0.006(4) -0.005(3)
Br2S 0.0246(5) 0.0502(7) 0.0538(7) -0.0007(5) -0.0052(4) 0.0012(4)
N2A 0.016(3) 0.032(4) 0.037(4) -0.002(3) -0.005(3) 0.002(3)
C15A 0.023(4) 0.033(5) 0.033(5) -0.007(4) -0.006(3) 0.005(3)
N4 0.010(3) 0.032(4) 0.026(4) -0.005(3) 0.001(3) 0.003(2)
C10A 0.025(4) 0.020(4) 0.033(5) -0.003(3) -0.004(3) 0.000(3)
C4 0.020(4) 0.031(5) 0.032(5) -0.010(4) -0.004(3) -0.003(3)
C2A 0.012(3) 0.031(4) 0.033(5) -0.009(3) -0.002(3) 0.000(3)
C23 0.029(4) 0.035(5) 0.033(5) -0.010(4) -0.010(4) -0.003(4)
C9A 0.012(3) 0.033(4) 0.022(4) -0.003(3) 0.006(3) -0.001(3)
C5 0.031(4) 0.026(4) 0.033(5) -0.008(4) -0.007(4) -0.007(3)
C21 0.036(5) 0.018(4) 0.055(6) -0.007(4) -0.008(4) -0.008(3)
C22A 0.021(4) 0.030(4) 0.035(5) -0.010(4) -0.008(3) 0.002(3)
C8A 0.034(5) 0.031(5) 0.029(5) -0.008(4) -0.009(4) -0.001(4)
C6A 0.026(4) 0.019(4) 0.041(5) -0.004(3) -0.011(4) -0.001(3)
C7A 0.026(4) 0.034(5) 0.044(6) -0.004(4) -0.011(4) -0.012(4)
C21A 0.039(5) 0.043(6) 0.026(5) -0.005(4) -0.004(4) 0.001(4)
C1A 0.020(4) 0.025(4) 0.030(4) 0.001(3) -0.006(3) -0.002(3)
C13A 0.024(4) 0.035(5) 0.038(5) -0.006(4) -0.001(4) -0.005(3)
C5A 0.026(4) 0.026(4) 0.033(5) -0.004(3) -0.005(4) -0.008(3)
C23A 0.022(4) 0.031(5) 0.033(5) -0.001(4) -0.008(3) -0.002(3)
C18 0.028(4) 0.025(4) 0.046(6) -0.007(4) -0.013(4) -0.005(3)
C11A 0.021(4) 0.024(4) 0.026(4) 0.002(3) 0.004(3) -0.001(3)
C12A 0.020(4) 0.048(6) 0.029(5) -0.018(4) 0.004(3) -0.007(4)
C16A 0.021(4) 0.020(4) 0.031(4) -0.009(3) -0.002(3) 0.002(3)
C17A 0.021(4) 0.037(5) 0.021(4) -0.002(3) 0.000(3) -0.002(3)
C24A 0.034(5) 0.041(5) 0.030(5) -0.012(4) -0.008(4) -0.001(4)
C14A 0.031(5) 0.031(5) 0.044(6) -0.001(4) -0.009(4) -0.002(4)
C7 0.032(5) 0.035(5) 0.032(5) -0.016(4) 0.003(4) 0.003(4)
C20A 0.046(6) 0.026(5) 0.037(5) 0.000(4) -0.005(4) 0.009(4)
C22 0.025(4) 0.030(5) 0.033(5) -0.010(4) 0.001(4) 0.007(3)
C18A 0.028(4) 0.029(5) 0.033(5) 0.000(4) 0.000(4) -0.006(3)
C8 0.027(5) 0.038(5) 0.052(6) -0.005(4) -0.012(4) -0.005(4)
C16 0.023(4) 0.025(4) 0.029(4) -0.001(3) -0.007(3) -0.001(3)
C17 0.029(4) 0.027(4) 0.027(4) -0.001(3) 0.002(3) -0.003(3)
C25A 0.041(5) 0.038(5) 0.037(5) -0.006(4) -0.012(4) -0.011(4)
C26A 0.020(4) 0.049(6) 0.043(6) -0.009(4) -0.007(4) -0.003(4)
C26 0.034(5) 0.051(7) 0.077(8) -0.037(6) -0.035(6) 0.007(5)
C19A 0.049(6) 0.038(6) 0.034(5) -0.002(4) -0.001(5) -0.001(4)
C20 0.040(5) 0.023(5) 0.053(6) -0.004(4) -0.004(5) -0.001(4)
C6 0.056(6) 0.032(5) 0.035(5) 0.002(4) -0.014(5) -0.010(4)
C25 0.052(7) 0.067(8) 0.057(8) -0.015(6) -0.005(6) -0.036(6)
C19 0.036(5) 0.031(5) 0.043(6) -0.003(4) -0.002(4) -0.003(4)
C24 0.019(4) 0.065(7) 0.040(6) -0.026(5) 0.006(4) -0.004(4)
C1S 0.025(4) 0.042(6) 0.050(6) -0.002(5) 0.001(4) 0.005(4)
Br3S 0.089(2) 0.069(2) 0.074(2) -0.0046(16) -0.0283(18) -0.0031(17)
Br4S 0.075(2) 0.084(2) 0.083(2) 0.0154(19) -0.0298(19) 0.0017(17)
C2S 0.08(2) 0.062(19) 0.08(2) -0.010(16) -0.016(17) 0.004(15)

loop_
_atom_type_symbol
_atom_type_description
_atom_type_scat_dispersion_real
_atom_type_scat_dispersion_imag
_atom_type_scat_source
C C 0.0181 0.0091 'International Tables Vol C Tables 4.2.6.8 and 6.1.1.4'
H H 0.0000 0.0000 'International Tables Vol C Tables 4.2.6.8 and 6.1.1.4'
N N 0.0311 0.0180 'International Tables Vol C Tables 4.2.6.8 and 6.1.1.4'
Cl Cl 0.3639 0.7018 'International Tables Vol C Tables 4.2.6.8 and 6.1.1.4'
Pt Pt -4.5932 6.9264 'International Tables Vol C Tables 4.2.6.8 and 6.1.1.4'
Br Br -0.6763 1.2805 'International Tables Vol C Tables 4.2.6.8 and 6.1.1.4'

loop_
_geom_angle_atom_site_label_1
_geom_angle_atom_site_label_2
_geom_angle_atom_site_label_3
_geom_angle
N3A Pt1A Cl1A 178.4(2)
N3A Pt1A N5A 88.6(3)
N3A Pt1A N1A 89.2(3)
N5A Pt1A Cl1A 89.8(2)
N5A Pt1A N1A 177.4(3)
N1A Pt1A Cl1A 92.4(2)
N3 Pt1 Cl1 178.6(2)
N3 Pt1 N5 88.5(3)
N3 Pt1 N1 89.2(3)
N5 Pt1 Cl1 90.3(2)
N1 Pt1 Cl1 92.0(2)
N1 Pt1 N5 177.6(3)
C2 N3 Pt1 124.4(6)
C3 N3 Pt1 126.9(6)
C3 N3 C2 108.6(7)
C11 C12 H12 119.6
C11 C12 C13 120.9(8)
C13 C12 H12 119.6
C3A N3A Pt1A 125.0(6)
C2A N3A Pt1A 125.4(6)
C2A N3A C3A 109.4(8)
Pt1 N5 H5 115.9
C4 N5 Pt1 128.2(6)
C4 N5 H5 115.9
Pt1 N1 H1 115.0
C1 N1 Pt1 130.0(7)
C1 N1 H1 115.0
N3 C2 C9 107.1(7)
N2 C2 N3 128.0(8)
N2 C2 C9 124.8(7)
N5A C4A N4A 124.9(8)
N5A C4A C23A 120.5(8)
N4A C4A C23A 114.6(8)
C10 C9 C2 121.5(7)
C16 C9 C2 107.5(7)
C16 C9 C10 130.9(8)
N3A C3A C16A 107.6(7)
N4A C3A N3A 128.5(8)
N4A C3A C16A 124.0(8)
N1 C1 N2 124.5(8)
N1 C1 C5 122.0(8)
N2 C1 C5 113.4(8)
N3 C3 C16 109.4(7)
N4 C3 N3 127.2(8)
N4 C3 C16 123.4(8)
Pt1A N5A H5A 115.4
C4A N5A Pt1A 129.3(6)
C4A N5A H5A 115.4
Pt1A N1A H1A 116.4
C1A N1A Pt1A 127.3(6)
C1A N1A H1A 116.4
C12 C11 H11 119.8
C12 C11 C10 120.5(9)
C10 C11 H11 119.8
C11 C10 C9 122.4(8)
C15 C10 C9 118.7(8)
C15 C10 C11 118.9(8)
C13 C14 H14 120.1
C13 C14 C15 119.7(9)
C15 C14 H14 120.1
C3A N4A C4A 123.4(8)
C2 N2 C1 123.9(8)
C12 C13 H13 120.4
C14 C13 C12 119.2(8)
C14 C13 H13 120.4
C10 C15 C14 120.6(8)
C10 C15 H15 119.7
C14 C15 H15 119.7
C2A N2A C1A 124.4(8)
C10A C15A H15A 119.7
C10A C15A C14A 120.6(8)
C14A C15A H15A 119.7
C3 N4 C4 123.1(8)
C15A C10A C9A 120.3(8)
C15A C10A C11A 118.8(8)
C11A C10A C9A 120.9(8)
N5 C4 N4 126.0(8)
N5 C4 C23 121.1(8)
N4 C4 C23 112.8(8)
N3A C2A C9A 109.2(7)
N2A C2A N3A 128.3(9)
N2A C2A C9A 122.6(8)
C26 C23 C4 110.6(8)
C25 C23 C4 110.9(8)
C25 C23 C26 108.6(9)
C25 C23 C24 109.2(10)
C24 C23 C4 106.9(7)
C24 C23 C26 110.6(9)
C10A C9A C2A 124.4(7)
C16A C9A C10A 129.6(8)
C16A C9A C2A 105.9(7)
C1 C5 C8 108.9(8)
C7 C5 C1 105.8(8)
C7 C5 C8 109.4(8)
C6 C5 C1 113.6(8)
C6 C5 C7 110.0(8)
C6 C5 C8 109.0(8)
C22 C21 H21 119.9
C20 C21 H21 119.9
C20 C21 C22 120.2(9)
C21A C22A H22A 120.2
C21A C22A C17A 119.6(9)
C17A C22A H22A 120.2
H8AA C8A H8AB 109.5
H8AA C8A H8AC 109.5
H8AB C8A H8AC 109.5
C5A C8A H8AA 109.5
C5A C8A H8AB 109.5
C5A C8A H8AC 109.5
H6AA C6A H6AB 109.5
H6AA C6A H6AC 109.5
H6AB C6A H6AC 109.5
C5A C6A H6AA 109.5
C5A C6A H6AB 109.5
C5A C6A H6AC 109.5
H7AA C7A H7AB 109.5
H7AA C7A H7AC 109.5
H7AB C7A H7AC 109.5
C5A C7A H7AA 109.5
C5A C7A H7AB 109.5
C5A C7A H7AC 109.5
C22A C21A H21A 119.8
C22A C21A C20A 120.5(9)
C20A C21A H21A 119.8
N1A C1A N2A 125.5(8)
N1A C1A C5A 120.2(8)
N2A C1A C5A 114.3(7)
C12A C13A H13A 120.0
C14A C13A H13A 120.0
C14A C13A C12A 120.0(9)
C6A C5A C8A 109.4(8)
C6A C5A C7A 110.1(8)
C6A C5A C1A 113.9(7)
C7A C5A C8A 107.3(7)
C1A C5A C8A 105.9(7)
C1A C5A C7A 109.8(8)
C4A C23A C26A 107.5(8)
C24A C23A C4A 106.7(7)
C24A C23A C26A 109.6(8)
C25A C23A C4A 112.9(8)
C25A C23A C24A 111.5(8)
C25A C23A C26A 108.6(7)
C17 C18 H18 120.5
C19 C18 H18 120.5
C19 C18 C17 119.0(8)
C10A C11A H11A 119.5
C12A C11A C10A 121.1(8)
C12A C11A H11A 119.5
C13A C12A H12A 120.0
C11A C12A C13A 120.1(8)
C11A C12A H12A 120.0
C3A C16A C17A 123.8(7)
C9A C16A C3A 107.9(8)
C9A C16A C17A 128.3(8)
C22A C17A C16A 119.1(8)
C18A C17A C22A 119.9(9)
C18A C17A C16A 121.0(8)
C23A C24A H24D 109.5
C23A C24A H24E 109.5
C23A C24A H24F 109.5
H24D C24A H24E 109.5
H24D C24A H24F 109.5
H24E C24A H24F 109.5
C15A C14A H14A 120.3
C13A C14A C15A 119.3(9)
C13A C14A H14A 120.3
C5 C7 H7A 109.5
C5 C7 H7B 109.5
C5 C7 H7C 109.5
H7A C7 H7B 109.5
H7A C7 H7C 109.5
H7B C7 H7C 109.5
C21A C20A H20A 120.1
C19A C20A C21A 119.7(10)
C19A C20A H20A 120.1
C21 C22 H22 119.6
C17 C22 C21 120.8(9)
C17 C22 H22 119.6
C17A C18A H18A 119.8
C17A C18A C19A 120.3(9)
C19A C18A H18A 119.8
C5 C8 H8A 109.5
C5 C8 H8B 109.5
C5 C8 H8C 109.5
H8A C8 H8B 109.5
H8A C8 H8C 109.5
H8B C8 H8C 109.5
C9 C16 C3 107.4(8)
C9 C16 C17 129.3(8)
C3 C16 C17 123.4(8)
C18 C17 C16 119.6(8)
C22 C17 C18 119.6(8)
C22 C17 C16 120.8(8)
C23A C25A H25D 109.5
C23A C25A H25E 109.5
C23A C25A H25F 109.5
H25D C25A H25E 109.5
H25D C25A H25F 109.5
H25E C25A H25F 109.5
C23A C26A H26D 109.5
C23A C26A H26E 109.5
C23A C26A H26F 109.5
H26D C26A H26E 109.5
H26D C26A H26F 109.5
H26E C26A H26F 109.5
C23 C26 H26A 109.5
C23 C26 H26B 109.5
C23 C26 H26C 109.5
H26A C26 H26B 109.5
H26A C26 H26C 109.5
H26B C26 H26C 109.5
C20A C19A C18A 120.0(10)
C20A C19A H19A 120.0
C18A C19A H19A 120.0
C21 C20 H20 120.0
C21 C20 C19 120.0(9)
C19 C20 H20 120.0
C5 C6 H6A 109.5
C5 C6 H6B 109.5
C5 C6 H6C 109.5
H6A C6 H6B 109.5
H6A C6 H6C 109.5
H6B C6 H6C 109.5
C23 C25 H25A 109.5
C23 C25 H25B 109.5
C23 C25 H25C 109.5
H25A C25 H25B 109.5
H25A C25 H25C 109.5
H25B C25 H25C 109.5
C18 C19 H19 119.8
C20 C19 C18 120.4(9)
C20 C19 H19 119.8
C23 C24 H24A 109.5
C23 C24 H24B 109.5
C23 C24 H24C 109.5
H24A C24 H24B 109.5
H24A C24 H24C 109.5
H24B C24 H24C 109.5
Br1S C1S H1SA 109.4
Br1S C1S H1SB 109.4
Br2S C1S Br1S 111.2(6)
Br2S C1S H1SA 109.4
Br2S C1S H1SB 109.4
H1SA C1S H1SB 108.0
Br3S C2S H2SA 108.9
Br3S C2S H2SB 108.9
Br4S C2S Br3S 113.4(13)
Br4S C2S H2SA 108.9
Br4S C2S H2SB 108.9
H2SA C2S H2SB 107.7

loop_
_geom_bond_atom_site_label_1
_geom_bond_atom_site_label_2
_geom_bond_distance
Pt1A Cl1A 2.328(2)
Pt1A N3A 1.957(8)
Pt1A N5A 1.972(7)
Pt1A N1A 1.990(8)
Pt1 Cl1 2.326(2)
Pt1 N3 1.940(7)
Pt1 N5 1.966(8)
Pt1 N1 1.964(7)
Br1S C1S 1.934(10)
N3 C2 1.406(10)
N3 C3 1.351(11)
C12 H12 0.9300
C12 C11 1.361(13)
C12 C13 1.396(14)
N3A C3A 1.370(12)
N3A C2A 1.362(11)
N5 H5 0.8600
N5 C4 1.305(12)
N1 H1 0.8600
N1 C1 1.290(12)
C2 C9 1.489(12)
C2 N2 1.294(11)
C4A N5A 1.302(12)
C4A N4A 1.364(12)
C4A C23A 1.543(11)
C9 C10 1.472(12)
C9 C16 1.351(12)
C3A N4A 1.305(11)
C3A C16A 1.477(11)
C1 N2 1.373(12)
C1 C5 1.543(11)
C3 N4 1.309(11)
C3 C16 1.477(12)
N5A H5A 0.8600
N1A H1A 0.8600
N1A C1A 1.318(11)
C11 H11 0.9300
C11 C10 1.402(12)
C10 C15 1.383(13)
C14 H14 0.9300
C14 C13 1.385(13)
C14 C15 1.399(13)
C13 H13 0.9300
C15 H15 0.9300
Br2S C1S 1.933(10)
N2A C2A 1.293(12)
N2A C1A 1.362(12)
C15A H15A 0.9300
C15A C10A 1.392(12)
C15A C14A 1.407(13)
N4 C4 1.361(12)
C10A C9A 1.453(11)
C10A C11A 1.398(12)
C4 C23 1.551(11)
C2A C9A 1.475(13)
C23 C26 1.538(14)
C23 C25 1.502(15)
C23 C24 1.533(13)
C9A C16A 1.371(12)
C5 C7 1.530(13)
C5 C8 1.547(13)
C5 C6 1.524(13)
C21 H21 0.9300
C21 C22 1.384(13)
C21 C20 1.376(14)
C22A H22A 0.9300
C22A C21A 1.386(14)
C22A C17A 1.415(11)
C8A H8AA 0.9600
C8A H8AB 0.9600
C8A H8AC 0.9600
C8A C5A 1.556(13)
C6A H6AA 0.9600
C6A H6AB 0.9600
C6A H6AC 0.9600
C6A C5A 1.508(12)
C7A H7AA 0.9600
C7A H7AB 0.9600
C7A H7AC 0.9600
C7A C5A 1.532(11)
C21A H21A 0.9300
C21A C20A 1.403(15)
C1A C5A 1.518(12)
C13A H13A 0.9300
C13A C12A 1.401(14)
C13A C14A 1.390(13)
C23A C24A 1.533(14)
C23A C25A 1.516(13)
C23A C26A 1.559(13)
C18 H18 0.9300
C18 C17 1.410(13)
C18 C19 1.396(14)
C11A H11A 0.9300
C11A C12A 1.372(12)
C12A H12A 0.9300
C16A C17A 1.489(12)
C17A C18A 1.385(12)
C24A H24D 0.9600
C24A H24E 0.9600
C24A H24F 0.9600
C14A H14A 0.9300
C7 H7A 0.9600
C7 H7B 0.9600
C7 H7C 0.9600
C20A H20A 0.9300
C20A C19A 1.394(15)
C22 H22 0.9300
C22 C17 1.383(12)
C18A H18A 0.9300
C18A C19A 1.400(14)
C8 H8A 0.9600
C8 H8B 0.9600
C8 H8C 0.9600
C16 C17 1.478(12)
C25A H25D 0.9600
C25A H25E 0.9600
C25A H25F 0.9600
C26A H26D 0.9600
C26A H26E 0.9600
C26A H26F 0.9600
C26 H26A 0.9600
C26 H26B 0.9600
C26 H26C 0.9600
C19A H19A 0.9300
C20 H20 0.9300
C20 C19 1.393(14)
C6 H6A 0.9600
C6 H6B 0.9600
C6 H6C 0.9600
C25 H25A 0.9600
C25 H25B 0.9600
C25 H25C 0.9600
C19 H19 0.9300
C24 H24A 0.9600
C24 H24B 0.9600
C24 H24C 0.9600
C1S H1SA 0.9700
C1S H1SB 0.9700
Br3S C2S 1.91(3)
Br4S C2S 1.909(5)
C2S H2SA 0.9700
C2S H2SB 0.9700

loop_
_geom_torsion_atom_site_label_1
_geom_torsion_atom_site_label_2
_geom_torsion_atom_site_label_3
_geom_torsion_atom_site_label_4
_geom_torsion
Pt1A N3A C3A N4A -5.6(14)
Pt1A N3A C3A C16A 175.5(6)
Pt1A N3A C2A N2A 1.7(13)
Pt1A N3A C2A C9A -176.7(5)
Pt1A N1A C1A N2A 0.8(14)
Pt1A N1A C1A C5A 179.0(6)
Pt1 N3 C2 C9 176.8(5)
Pt1 N3 C2 N2 -0.7(13)
Pt1 N3 C3 N4 6.2(13)
Pt1 N3 C3 C16 -176.1(6)
Pt1 N5 C4 N4 -0.8(14)
Pt1 N5 C4 C23 -176.6(6)
Pt1 N1 C1 N2 -0.6(15)
Pt1 N1 C1 C5 -179.5(7)
Cl1A Pt1A N3A C3A -9(9)
Cl1A Pt1A N3A C2A 165(8)
Cl1A Pt1A N5A C4A 177.9(9)
Cl1A Pt1A N1A C1A -179.0(8)
Cl1 Pt1 N3 C2 -148(9)
Cl1 Pt1 N3 C3 27(10)
Cl1 Pt1 N5 C4 -177.1(8)
Cl1 Pt1 N1 C1 179.1(9)
N3 Pt1 N5 C4 2.2(8)
N3 Pt1 N1 C1 -0.2(9)
N3 C2 C9 C10 -178.2(7)
N3 C2 C9 C16 -1.1(10)
N3 C2 N2 C1 -0.2(14)
N3 C3 N4 C4 -3.6(14)
N3 C3 C16 C9 -0.4(10)
N3 C3 C16 C17 179.2(8)
C12 C11 C10 C9 -175.7(8)
C12 C11 C10 C15 3.9(13)
N3A Pt1A N5A C4A -1.7(9)
N3A Pt1A N1A C1A 0.6(8)
N3A C3A N4A C4A -1.2(15)
N3A C3A C16A C9A 0.8(10)
N3A C3A C16A C17A 179.1(8)
N3A C2A C9A C10A -178.9(8)
N3A C2A C9A C16A 2.5(9)
N5 Pt1 N3 C2 -179.8(7)
N5 Pt1 N3 C3 -4.6(8)
N5 Pt1 N1 C1 -14(8)
N5 C4 C23 C26 -21.1(13)
N5 C4 C23 C25 -141.7(10)
N5 C4 C23 C24 99.4(10)
N1 Pt1 N3 C2 0.7(7)
N1 Pt1 N3 C3 176.0(8)
N1 Pt1 N5 C4 16(8)
N1 C1 N2 C2 0.9(15)
N1 C1 C5 C7 111.5(10)
N1 C1 C5 C8 -131.0(10)
N1 C1 C5 C6 -9.4(14)
C2 N3 C3 N4 -177.9(8)
C2 N3 C3 C16 -0.3(10)
C2 C9 C10 C11 -49.6(12)
C2 C9 C10 C15 130.7(9)
C2 C9 C16 C3 0.9(10)
C2 C9 C16 C17 -178.7(9)
C9 C2 N2 C1 -177.3(8)
C9 C10 C15 C14 179.7(9)
C9 C16 C17 C18 -42.0(15)
C9 C16 C17 C22 138.1(10)
C3A N3A C2A N2A 176.3(9)
C3A N3A C2A C9A -2.0(10)
C3A C16A C17A C22A 44.4(12)
C3A C16A C17A C18A -136.6(9)
C3 N3 C2 C9 0.8(9)
C3 N3 C2 N2 -176.7(9)
C3 N4 C4 N5 0.7(14)
C3 N4 C4 C23 176.8(8)
C3 C16 C17 C18 138.5(9)
C3 C16 C17 C22 -41.4(13)
N5A Pt1A N3A C3A 5.8(8)
N5A Pt1A N3A C2A 179.6(7)
N5A Pt1A N1A C1A 32(8)
N5A C4A N4A C3A 6.1(14)
N5A C4A C23A C24A -114.8(10)
N5A C4A C23A C25A 8.0(13)
N5A C4A C23A C26A 127.7(9)
N1A Pt1A N3A C3A -175.5(7)
N1A Pt1A N3A C2A -1.7(7)
N1A Pt1A N5A C4A -33(8)
N1A C1A C5A C8A -103.2(9)
N1A C1A C5A C6A 17.2(12)
N1A C1A C5A C7A 141.2(9)
C11 C12 C13 C14 1.8(14)
C11 C10 C15 C14 0.0(14)
C10 C9 C16 C3 177.7(8)
C10 C9 C16 C17 -1.9(16)
N4A C4A N5A Pt1A -3.7(14)
N4A C4A C23A C24A 64.7(10)
N4A C4A C23A C25A -172.5(8)
N4A C4A C23A C26A -52.8(10)
N4A C3A C16A C9A -178.2(8)
N4A C3A C16A C17A 0.1(14)
N2 C2 C9 C10 -0.7(13)
N2 C2 C9 C16 176.5(8)
N2 C1 C5 C7 -67.6(10)
N2 C1 C5 C8 50.0(11)
N2 C1 C5 C6 171.6(9)
C13 C12 C11 C10 -4.8(13)
C13 C14 C15 C10 -3.0(16)
C15 C14 C13 C12 2.1(15)
N2A C2A C9A C10A 2.6(13)
N2A C2A C9A C16A -176.0(8)
N2A C1A C5A C8A 75.2(9)
N2A C1A C5A C6A -164.5(8)
N2A C1A C5A C7A -40.4(11)
C15A C10A C9A C2A -134.3(9)
C15A C10A C9A C16A 44.0(14)
C15A C10A C11A C12A -4.8(14)
N4 C3 C16 C9 177.3(8)
N4 C3 C16 C17 -3.1(14)
N4 C4 C23 C26 162.6(9)
N4 C4 C23 C25 42.0(12)
N4 C4 C23 C24 -76.9(10)
C10A C15A C14A C13A -1.2(16)
C10A C9A C16A C3A 179.6(8)
C10A C9A C16A C17A 1.4(15)
C10A C11A C12A C13A 4.4(14)
C2A N3A C3A N4A 179.7(9)
C2A N3A C3A C16A 0.8(10)
C2A N2A C1A N1A -1.5(15)
C2A N2A C1A C5A -179.8(8)
C2A C9A C16A C3A -1.9(9)
C2A C9A C16A C17A 179.9(8)
C9A C10A C11A C12A 175.7(8)
C9A C16A C17A C22A -137.7(9)
C9A C16A C17A C18A 41.3(14)
C5 C1 N2 C2 179.9(8)
C21 C22 C17 C18 0.4(15)
C21 C22 C17 C16 -179.7(9)
C21 C20 C19 C18 -0.6(17)
C22A C21A C20A C19A -1.1(15)
C22A C17A C18A C19A 2.6(14)
C21A C22A C17A C16A 176.3(8)
C21A C22A C17A C18A -2.6(14)
C21A C20A C19A C18A 1.1(16)
C1A N2A C2A N3A 0.2(15)
C1A N2A C2A C9A 178.4(8)
C23A C4A N5A Pt1A 175.8(6)
C23A C4A N4A C3A -173.4(8)
C11A C10A C9A C2A 45.2(13)
C11A C10A C9A C16A -136.5(10)
C12A C13A C14A C15A 0.7(16)
C16A C3A N4A C4A 177.6(8)
C16A C17A C18A C19A -176.3(9)
C17A C22A C21A C20A 1.9(14)
C17A C18A C19A C20A -1.9(16)
C14A C15A C10A C9A -177.3(9)
C14A C15A C10A C11A 3.2(15)
C14A C13A C12A C11A -2.3(15)
C22 C21 C20 C19 -0.2(17)
C16 C9 C10 C11 133.9(10)
C16 C9 C10 C15 -45.7(14)
C16 C3 N4 C4 179.1(8)
C17 C18 C19 C20 1.3(16)
C20 C21 C22 C17 0.3(16)
C19 C18 C17 C22 -1.2(15)
C19 C18 C17 C16 178.9(9)

loop_
_platon_squeeze_void_nr
_platon_squeeze_void_average_x
_platon_squeeze_void_average_y
_platon_squeeze_void_average_z
_platon_squeeze_void_volume
_platon_squeeze_void_count_electrons
_platon_squeeze_void_content
1 0.500 0.000 0.500 305 206 ' '
